data_2311732
loop_
_publ_author_name
'Dey, Dhananjay'
'Chopra, Deepak'

_publ_section_title
;
 Quantitative analysis of solid-state diversity in trifluoromethylated
 phenylhydrazones.
;
_journal_issue 'Pt 5'
_journal_name_full 'Acta crystallographica Section B, Structural science, crystal engineering and materials'
_journal_page_first 781
_journal_page_last 793
_journal_paper_doi 10.1107/S2052520617006643
_journal_volume 73
_journal_year 2017
_chemical_formula_sum 'C15 H10 F6 N2'
_chemical_formula_weight 332.25
_space_group_crystal_system monoclinic
_space_group_IT_number 9
_space_group_name_Hall 'C -2yc'
_space_group_name_H-M_alt 'C 1 c 1'
_atom_sites_solution_hydrogens geom
_audit_creation_method SHELXL-2014/7
_cell_angle_alpha 90
_cell_angle_beta 103.740(3)
_cell_angle_gamma 90
_cell_formula_units_Z 4
_cell_length_a 15.2831(9)
_cell_length_b 4.8177(3)
_cell_length_c 19.0386(11)
_cell_measurement_reflns_used 3889
_cell_measurement_temperature 100(2)
_cell_measurement_theta_max 29.29
_cell_measurement_theta_min 2.74
_cell_volume 1361.69(14)
_computing_structure_refinement 'SHELXL-2014/7 (Sheldrick, 2014)'
_diffrn_ambient_temperature 100(2)
_diffrn_measured_fraction_theta_full 1.000
_diffrn_measured_fraction_theta_max 0.996
_diffrn_measurement_device_type 'Bruker APEX-II CCD'
_diffrn_measurement_method '\f and \w scans'
_diffrn_radiation_type MoK\a
_diffrn_radiation_wavelength 0.71073
_diffrn_reflns_av_R_equivalents 0.0261
_diffrn_reflns_av_unetI/netI 0.0306
_diffrn_reflns_Laue_measured_fraction_full 1.000
_diffrn_reflns_Laue_measured_fraction_max 0.996
_diffrn_reflns_limit_h_max 19
_diffrn_reflns_limit_h_min -19
_diffrn_reflns_limit_k_max 6
_diffrn_reflns_limit_k_min -6
_diffrn_reflns_limit_l_max 21
_diffrn_reflns_limit_l_min -24
_diffrn_reflns_number 9984
_diffrn_reflns_point_group_measured_fraction_full 1.000
_diffrn_reflns_point_group_measured_fraction_max 0.996
_diffrn_reflns_theta_full 25.242
_diffrn_reflns_theta_max 27.103
_diffrn_reflns_theta_min 2.202
_exptl_absorpt_coefficient_mu 0.155
_exptl_absorpt_correction_T_max 0.7461
_exptl_absorpt_correction_T_min 0.6777
_exptl_absorpt_correction_type multi-scan
_exptl_absorpt_process_details SADABS
_exptl_crystal_colour colorless
_exptl_crystal_density_diffrn 1.621
_exptl_crystal_description needle
_exptl_crystal_F_000 672
_exptl_crystal_size_max 0.200
_exptl_crystal_size_mid 0.070
_exptl_crystal_size_min 0.050
_refine_diff_density_max 0.223
_refine_diff_density_min -0.235
_refine_diff_density_rms 0.036
_refine_ls_abs_structure_details
;
 Refined as an inversion twin.
;
_refine_ls_abs_structure_Flack 0.3(6)
_refine_ls_extinction_method none
_refine_ls_goodness_of_fit_ref 1.061
_refine_ls_hydrogen_treatment constr
_refine_ls_matrix_type full
_refine_ls_number_parameters 207
_refine_ls_number_reflns 2939
_refine_ls_number_restraints 2
_refine_ls_restrained_S_all 1.060
_refine_ls_R_factor_all 0.0339
_refine_ls_R_factor_gt 0.0312
_refine_ls_shift/su_max 0.000
_refine_ls_shift/su_mean 0.000
_refine_ls_structure_factor_coef Fsqd
_refine_ls_weighting_details 'w=1/[\s^2^(Fo^2^)+(0.0328P)^2^+0.2219P] where P=(Fo^2^+2Fc^2^)/3'
_refine_ls_weighting_scheme calc
_refine_ls_wR_factor_gt 0.0680
_refine_ls_wR_factor_ref 0.0693
_reflns_Friedel_coverage 0.999
_reflns_Friedel_fraction_full 1.000
_reflns_Friedel_fraction_max 0.997
_reflns_number_gt 2757
_reflns_number_total 2939
_reflns_threshold_expression 'I > 2\s(I)'
_cod_data_source_file ao5033sup1.cif
_cod_data_source_block HT11
_cod_original_sg_symbol_H-M 'C c'
_cod_database_code 2311732
_shelx_shelxl_version_number 2014/7
_shelx_space_group_comment
;
The symmetry employed for this shelxl refinement is uniquely defined
by the following loop, which should always be used as a source of
symmetry information in preference to the above space-group names.
They are only intended as comments.
;
_shelx_estimated_absorpt_t_min 0.970
_shelx_estimated_absorpt_t_max 0.992

loop_
_space_group_symop_operation_xyz
'x, y, z'
'x, -y, z+1/2'
'x+1/2, y+1/2, z'
'x+1/2, -y+1/2, z+1/2'

loop_
_atom_site_label
_atom_site_type_symbol
_atom_site_fract_x
_atom_site_fract_y
_atom_site_fract_z
_atom_site_U_iso_or_equiv
_atom_site_adp_type
_atom_site_occupancy
_atom_site_site_symmetry_order
_atom_site_calc_flag
_atom_site_refinement_flags_posn
_atom_site_refinement_flags_adp
_atom_site_refinement_flags_occupancy
_atom_site_disorder_assembly
_atom_site_disorder_group
N1A N 0.2455(13) 0.913(2) 0.1997(6) 0.0173(5) Uani 0.530(16) 1 d . . P A 1
H1A H 0.3041 0.9178 0.2174 0.021 Uiso 0.530(16) 1 calc R U P A 1
N2A N 0.1982(8) 0.740(5) 0.2269(16) 0.0173(5) Uani 0.530(16) 1 d . . P A 1
C13A C 0.2373(16) 0.564(3) 0.2747(6) 0.0173(5) Uani 0.530(16) 1 d . . P A 1
H13A H 0.3011 0.5503 0.2858 0.021 Uiso 0.530(16) 1 calc R U P A 1
N1B N 0.2376(15) 0.581(3) 0.2818(5) 0.0173(5) Uani 0.470(16) 1 d . . P A 2
H1B H 0.2964 0.5954 0.2977 0.021 Uiso 0.470(16) 1 calc R U P A 2
N2B N 0.1915(9) 0.742(6) 0.2271(18) 0.0173(5) Uani 0.470(16) 1 d . . P A 2
C13B C 0.2477(19) 0.893(3) 0.1946(8) 0.0173(5) Uani 0.470(16) 1 d . . P A 2
H13B H 0.3110 0.8646 0.2067 0.021 Uiso 0.470(16) 1 calc R U P A 2
F1 F 0.39523(9) 1.3340(3) 0.19583(7) 0.0342(4) Uani 1 1 d . . . . .
F2 F 0.39901(9) 1.3893(3) 0.08448(8) 0.0324(4) Uani 1 1 d . . . . .
F3 F 0.39014(10) 0.9814(3) 0.12653(9) 0.0312(4) Uani 1 1 d . . . . .
F5 F 0.35928(10) 0.0578(3) 0.45536(8) 0.0335(4) Uani 1 1 d . . . . .
F4 F 0.36261(9) 0.4746(3) 0.41749(8) 0.0298(4) Uani 1 1 d . . . . .
F6 F 0.37466(9) 0.1345(3) 0.34775(7) 0.0319(4) Uani 1 1 d . . . . .
C1 C 0.20646(15) 1.0945(5) 0.14188(12) 0.0171(5) Uani 1 1 d . . . . .
C2 C 0.25917(15) 1.2605(5) 0.10773(11) 0.0175(5) Uani 1 1 d . . . . .
C3 C 0.21822(17) 1.4507(5) 0.05472(12) 0.0213(5) Uani 1 1 d . . . . .
H3 H 0.2544 1.5655 0.0324 0.026 Uiso 1 1 calc R U . . .
C4 C 0.12533(17) 1.4730(5) 0.03444(12) 0.0234(6) Uani 1 1 d . . . . .
H4 H 0.0977 1.6018 -0.0019 0.028 Uiso 1 1 calc R U . . .
C5 C 0.07297(16) 1.3063(5) 0.06741(13) 0.0227(5) Uani 1 1 d . . . . .
H5 H 0.0092 1.3209 0.0534 0.027 Uiso 1 1 calc R U . . .
C6 C 0.11246(16) 1.1186(5) 0.12061(12) 0.0203(5) Uani 1 1 d . . . . .
H6 H 0.0757 1.0057 0.1428 0.024 Uiso 1 1 calc R U . . .
C7 C 0.18740(15) 0.3871(5) 0.31236(11) 0.0177(5) Uani 1 1 d . . . . .
C8 C 0.23037(15) 0.2138(5) 0.36963(12) 0.0188(5) Uani 1 1 d . . . . .
C9 C 0.18003(16) 0.0311(5) 0.40094(12) 0.0229(5) Uani 1 1 d . . . . .
H9 H 0.2096 -0.0858 0.4395 0.027 Uiso 1 1 calc R U . . .
C10 C 0.08752(17) 0.0184(5) 0.37649(14) 0.0256(6) Uani 1 1 d . . . . .
H10 H 0.0535 -0.1072 0.3979 0.031 Uiso 1 1 calc R U . . .
C11 C 0.04469(17) 0.1905(5) 0.32051(13) 0.0243(6) Uani 1 1 d . . . . .
H11 H -0.0190 0.1831 0.3038 0.029 Uiso 1 1 calc R U . . .
C12 C 0.09348(16) 0.3724(5) 0.28873(12) 0.0211(5) Uani 1 1 d . . . . .
H12 H 0.0630 0.4889 0.2504 0.025 Uiso 1 1 calc R U . . .
C14 C 0.35948(17) 1.2428(5) 0.12792(13) 0.0221(5) Uani 1 1 d . . . . .
C15 C 0.33020(16) 0.2192(5) 0.39745(12) 0.0216(5) Uani 1 1 d . . . . .

loop_
_atom_site_aniso_label
_atom_site_aniso_U_11
_atom_site_aniso_U_22
_atom_site_aniso_U_33
_atom_site_aniso_U_23
_atom_site_aniso_U_13
_atom_site_aniso_U_12
N1A 0.0175(8) 0.0168(9) 0.0174(9) -0.0004(6) 0.0038(13) 0.0006(11)
N2A 0.0175(8) 0.0168(9) 0.0174(9) -0.0004(6) 0.0038(13) 0.0006(11)
C13A 0.0175(8) 0.0168(9) 0.0174(9) -0.0004(6) 0.0038(13) 0.0006(11)
N1B 0.0175(8) 0.0168(9) 0.0174(9) -0.0004(6) 0.0038(13) 0.0006(11)
N2B 0.0175(8) 0.0168(9) 0.0174(9) -0.0004(6) 0.0038(13) 0.0006(11)
C13B 0.0175(8) 0.0168(9) 0.0174(9) -0.0004(6) 0.0038(13) 0.0006(11)
F1 0.0242(7) 0.0495(10) 0.0264(8) -0.0094(7) 0.0008(6) -0.0057(7)
F2 0.0264(8) 0.0358(9) 0.0382(9) 0.0071(7) 0.0142(6) -0.0077(7)
F3 0.0243(7) 0.0256(8) 0.0471(9) 0.0015(7) 0.0154(7) 0.0039(6)
F5 0.0342(8) 0.0316(9) 0.0281(7) 0.0118(7) -0.0059(6) -0.0005(7)
F4 0.0288(8) 0.0223(8) 0.0332(9) -0.0022(6) -0.0026(6) -0.0058(7)
F6 0.0228(8) 0.0424(10) 0.0297(8) -0.0056(7) 0.0051(6) 0.0061(7)
C1 0.0213(11) 0.0143(11) 0.0145(11) -0.0037(9) 0.0021(9) -0.0004(9)
C2 0.0205(12) 0.0167(12) 0.0159(11) -0.0038(9) 0.0057(9) -0.0005(10)
C3 0.0292(13) 0.0180(13) 0.0174(12) -0.0005(9) 0.0072(10) -0.0024(11)
C4 0.0317(14) 0.0196(13) 0.0179(13) 0.0010(9) 0.0036(10) 0.0045(11)
C5 0.0203(12) 0.0253(13) 0.0209(11) -0.0007(10) 0.0018(9) 0.0038(11)
C6 0.0207(11) 0.0197(13) 0.0209(12) -0.0004(9) 0.0056(9) -0.0011(10)
C7 0.0214(12) 0.0149(12) 0.0175(11) -0.0021(9) 0.0059(9) -0.0007(9)
C8 0.0241(13) 0.0164(12) 0.0166(11) -0.0031(9) 0.0062(9) -0.0011(10)
C9 0.0315(14) 0.0195(13) 0.0181(12) -0.0006(9) 0.0069(10) -0.0013(11)
C10 0.0330(14) 0.0223(14) 0.0248(13) -0.0013(10) 0.0132(11) -0.0074(11)
C11 0.0218(11) 0.0221(14) 0.0295(13) -0.0046(10) 0.0069(10) -0.0036(11)
C12 0.0220(12) 0.0197(12) 0.0212(12) -0.0002(10) 0.0045(10) 0.0023(10)
C14 0.0229(12) 0.0214(13) 0.0230(12) 0.0002(10) 0.0070(10) -0.0028(10)
C15 0.0258(12) 0.0181(13) 0.0189(12) 0.0012(9) 0.0012(9) 0.0004(10)

loop_
_atom_type_symbol
_atom_type_description
_atom_type_scat_dispersion_real
_atom_type_scat_dispersion_imag
_atom_type_scat_source
C C 0.0033 0.0016 'International Tables Vol C Tables 4.2.6.8 and 6.1.1.4'
H H 0.0000 0.0000 'International Tables Vol C Tables 4.2.6.8 and 6.1.1.4'
N N 0.0061 0.0033 'International Tables Vol C Tables 4.2.6.8 and 6.1.1.4'
F F 0.0171 0.0103 'International Tables Vol C Tables 4.2.6.8 and 6.1.1.4'

loop_
_geom_angle_atom_site_label_1
_geom_angle_atom_site_label_2
_geom_angle_atom_site_label_3
_geom_angle
N2A N1A C1 122.4(15)
N2A N1A H1A 118.8
C1 N1A H1A 118.8
C13A N2A N1A 120.0(13)
N2A C13A C7 122.1(17)
N2A C13A H13A 118.9
C7 C13A H13A 118.9
N2B N1B C7 117.4(17)
N2B N1B H1B 121.3
C7 N1B H1B 121.3
N1B N2B C13B 112.5(14)
N2B C13B C1 117(2)
N2B C13B H13B 121.4
C1 C13B H13B 121.4
C2 C1 C6 118.8(2)
C2 C1 N1A 122.0(8)
C6 C1 N1A 119.2(8)
C2 C1 C13B 120.5(11)
C6 C1 C13B 120.6(11)
C3 C2 C1 120.1(2)
C3 C2 C14 118.7(2)
C1 C2 C14 121.1(2)
C4 C3 C2 120.4(2)
C4 C3 H3 119.8
C2 C3 H3 119.8
C3 C4 C5 119.6(2)
C3 C4 H4 120.2
C5 C4 H4 120.2
C6 C5 C4 120.8(2)
C6 C5 H5 119.6
C4 C5 H5 119.6
C5 C6 C1 120.3(2)
C5 C6 H6 119.9
C1 C6 H6 119.9
C12 C7 C8 118.3(2)
C12 C7 N1B 121.0(8)
C8 C7 N1B 120.7(8)
C12 C7 C13A 119.5(8)
C8 C7 C13A 122.1(8)
C9 C8 C7 120.2(2)
C9 C8 C15 118.8(2)
C7 C8 C15 121.0(2)
C10 C9 C8 120.6(2)
C10 C9 H9 119.7
C8 C9 H9 119.7
C9 C10 C11 119.4(2)
C9 C10 H10 120.3
C11 C10 H10 120.3
C12 C11 C10 120.8(2)
C12 C11 H11 119.6
C10 C11 H11 119.6
C11 C12 C7 120.7(2)
C11 C12 H12 119.6
C7 C12 H12 119.6
F2 C14 F3 105.75(19)
F2 C14 F1 106.30(19)
F3 C14 F1 105.04(19)
F2 C14 C2 113.47(19)
F3 C14 C2 112.9(2)
F1 C14 C2 112.65(19)
F5 C15 F4 105.67(19)
F5 C15 F6 106.13(19)
F4 C15 F6 105.2(2)
F5 C15 C8 113.2(2)
F4 C15 C8 113.1(2)
F6 C15 C8 112.83(19)

loop_
_geom_bond_atom_site_label_1
_geom_bond_atom_site_label_2
_geom_bond_distance
N1A N2A 1.29(3)
N1A C1 1.422(13)
N1A H1A 0.8800
N2A C13A 1.28(2)
C13A C7 1.443(19)
C13A H13A 0.9500
N1B N2B 1.36(3)
N1B C7 1.418(18)
N1B H1B 0.8800
N2B C13B 1.38(4)
C13B C1 1.430(18)
C13B H13B 0.9500
F1 C14 1.352(3)
F2 C14 1.336(3)
F3 C14 1.346(3)
F5 C15 1.336(3)
F4 C15 1.347(3)
F6 C15 1.352(3)
C1 C2 1.400(3)
C1 C6 1.402(3)
C2 C3 1.396(3)
C2 C14 1.492(3)
C3 C4 1.384(3)
C3 H3 0.9500
C4 C5 1.385(3)
C4 H4 0.9500
C5 C6 1.385(3)
C5 H5 0.9500
C6 H6 0.9500
C7 C12 1.400(3)
C7 C8 1.406(3)
C8 C9 1.393(3)
C8 C15 1.492(3)
C9 C10 1.381(3)
C9 H9 0.9500
C10 C11 1.386(4)
C10 H10 0.9500
C11 C12 1.380(3)
C11 H11 0.9500
C12 H12 0.9500

loop_
_geom_torsion_atom_site_label_1
_geom_torsion_atom_site_label_2
_geom_torsion_atom_site_label_3
_geom_torsion_atom_site_label_4
_geom_torsion
C1 N1A N2A C13A 174.1(13)
N1A N2A C13A C7 173(2)
C7 N1B N2B C13B -171(2)
N1B N2B C13B C1 -172.9(14)
N2A N1A C1 C2 -173(2)
N2A N1A C1 C6 10(2)
N2B C13B C1 C2 178(2)
N2B C13B C1 C6 -5(2)
C6 C1 C2 C3 1.5(3)
N1A C1 C2 C3 -175.4(5)
C13B C1 C2 C3 178.0(6)
C6 C1 C2 C14 -179.7(2)
N1A C1 C2 C14 3.3(5)
C13B C1 C2 C14 -3.2(7)
C1 C2 C3 C4 -1.3(3)
C14 C2 C3 C4 179.9(2)
C2 C3 C4 C5 0.4(3)
C3 C4 C5 C6 0.3(4)
C4 C5 C6 C1 0.0(4)
C2 C1 C6 C5 -0.9(3)
N1A C1 C6 C5 176.2(4)
C13B C1 C6 C5 -177.4(7)
N2B N1B C7 C12 -2.5(14)
N2B N1B C7 C8 -179.5(15)
N2A C13A C7 C12 10.4(16)
N2A C13A C7 C8 -173.7(17)
C12 C7 C8 C9 0.7(3)
N1B C7 C8 C9 177.8(6)
C13A C7 C8 C9 -175.3(6)
C12 C7 C8 C15 -180.0(2)
N1B C7 C8 C15 -2.9(6)
C13A C7 C8 C15 4.0(6)
C7 C8 C9 C10 -0.3(3)
C15 C8 C9 C10 -179.6(2)
C8 C9 C10 C11 -0.3(3)
C9 C10 C11 C12 0.4(4)
C10 C11 C12 C7 0.0(3)
C8 C7 C12 C11 -0.6(3)
N1B C7 C12 C11 -177.6(6)
C13A C7 C12 C11 175.5(6)
C3 C2 C14 F2 -8.9(3)
C1 C2 C14 F2 172.35(19)
C3 C2 C14 F3 -129.2(2)
C1 C2 C14 F3 52.0(3)
C3 C2 C14 F1 112.0(2)
C1 C2 C14 F1 -66.8(3)
C9 C8 C15 F5 -5.5(3)
C7 C8 C15 F5 175.2(2)
C9 C8 C15 F4 -125.7(2)
C7 C8 C15 F4 55.0(3)
C9 C8 C15 F6 115.1(2)
C7 C8 C15 F6 -64.2(3)
